data_2220174
loop_
_publ_author_name
'Ravindra, Nittala V.'
'Panpalia, Gopal M.'
'Sarma, Jagarlapudi A. R. P.'

_publ_section_title
;Bis[5-oxo-4,5-dihydro-8<i>H</i>-2-azonia-4,8,9-trizabicyclo[4.3.0]nona-2,6,9(1)-triene]
 sulfate
;
_journal_coeditor_code GW2054
_journal_issue 12
_journal_name_full 'Acta Crystallographica Section E'
_journal_page_first o2411
_journal_paper_doi 10.1107/S1600536808038026
_journal_volume 64
_journal_year 2008
_chemical_formula_iupac '2C5 H5 N4 O +, S1 O4 2-'
_chemical_formula_moiety '2(C5 H5 N4 O +), O4 S 2-'
_chemical_formula_sum 'C10 H10 N8 O6 S'
_chemical_formula_weight 370.32
_chemical_name_common 'allopurinol sulfate'
_chemical_name_systematic
;bis[5-oxo-4,5-dihydro-8H-2-azonia-4,8,9-trizabicyclo[4.3.0]nona-2,6,9(1)-triene]
sulfate
;
_space_group_IT_number 15
_symmetry_cell_setting monoclinic
_symmetry_space_group_name_Hall '-C 2yc'
_symmetry_space_group_name_H-M 'C 1 2/c 1'
_atom_sites_solution_hydrogens geom
_atom_sites_solution_primary direct
_atom_sites_solution_secondary difmap
_audit_creation_method SHELXL-97
_cell_angle_alpha 90.00
_cell_angle_beta 102.42(3)
_cell_angle_gamma 90.00
_cell_formula_units_Z 4
_cell_length_a 12.337(3)
_cell_length_b 10.054(2)
_cell_length_c 11.064(2)
_cell_measurement_reflns_used 1323
_cell_measurement_temperature 298(2)
_cell_measurement_theta_max 26.05
_cell_measurement_theta_min 2.64
_cell_volume 1340.2(5)
_computing_cell_refinement 'SAINT (Bruker, 1997)'
_computing_data_collection 'SMART (Bruker, 1997)'
_computing_data_reduction 'SAINT (Bruker, 1997)'
_computing_molecular_graphics 'SHELXTL (Sheldrick, 2008)'
_computing_publication_material 'SHELXTL (Sheldrick, 2008)'
_computing_structure_refinement 'SHELXL97 (Sheldrick, 2008)'
_computing_structure_solution 'SHELXS97 (Sheldrick, 2008)'
_diffrn_ambient_temperature 298(2)
_diffrn_measured_fraction_theta_full 0.996
_diffrn_measured_fraction_theta_max 0.996
_diffrn_measurement_device_type 'Bruker SMART CCD area-detector'
_diffrn_measurement_method '\f and \w'
_diffrn_radiation_monochromator graphite
_diffrn_radiation_source 'fine-focus sealed tube'
_diffrn_radiation_type MoK\a
_diffrn_radiation_wavelength 0.71073
_diffrn_reflns_av_R_equivalents 0.0173
_diffrn_reflns_av_sigmaI/netI 0.0193
_diffrn_reflns_limit_h_max 11
_diffrn_reflns_limit_h_min -15
_diffrn_reflns_limit_k_max 12
_diffrn_reflns_limit_k_min -10
_diffrn_reflns_limit_l_max 13
_diffrn_reflns_limit_l_min -13
_diffrn_reflns_number 3561
_diffrn_reflns_theta_full 26.05
_diffrn_reflns_theta_max 26.05
_diffrn_reflns_theta_min 2.64
_exptl_absorpt_coefficient_mu 0.300
_exptl_absorpt_correction_type none
_exptl_crystal_colour colourless
_exptl_crystal_density_diffrn 1.835
_exptl_crystal_density_method 'not measured'
_exptl_crystal_description plate
_exptl_crystal_F_000 760
_exptl_crystal_size_max 0.20
_exptl_crystal_size_mid 0.20
_exptl_crystal_size_min 0.10
_refine_diff_density_max 0.322
_refine_diff_density_min -0.378
_refine_ls_extinction_coef 0.0068(13)
_refine_ls_extinction_expression Fc^*^=kFc[1+0.001xFc^2^\l^3^/sin(2\q)]^-1/4^
_refine_ls_extinction_method 'SHELXL97 (Sheldrick, 2008)'
_refine_ls_goodness_of_fit_ref 1.053
_refine_ls_hydrogen_treatment refall
_refine_ls_matrix_type full
_refine_ls_number_parameters 132
_refine_ls_number_reflns 1323
_refine_ls_number_restraints 0
_refine_ls_restrained_S_all 1.053
_refine_ls_R_factor_all 0.0362
_refine_ls_R_factor_gt 0.0346
_refine_ls_shift/su_max 0.000
_refine_ls_shift/su_mean 0.000
_refine_ls_structure_factor_coef Fsqd
_refine_ls_weighting_details 'calc w=1/[\s^2^(Fo^2^)+(0.0621P)^2^+0.9856P] where P=(Fo^2^+2Fc^2^)/3'
_refine_ls_weighting_scheme calc
_refine_ls_wR_factor_gt 0.0939
_refine_ls_wR_factor_ref 0.0959
_reflns_number_gt 1252
_reflns_number_total 1323
_reflns_threshold_expression I>2\s(I)
_cod_data_source_file gw2054.cif
_cod_data_source_block I
_cod_original_sg_symbol_H-M 'C 2/c'
_cod_database_code 2220174
_cod_database_fobs_code 2220174

loop_
_symmetry_equiv_pos_as_xyz
'x, y, z'
'-x, y, -z+1/2'
'x+1/2, y+1/2, z'
'-x+1/2, y+1/2, -z+1/2'
'-x, -y, -z'
'x, -y, z-1/2'
'-x+1/2, -y+1/2, -z'
'x+1/2, -y+1/2, z-1/2'

loop_
_atom_site_type_symbol
_atom_site_label
_atom_site_fract_x
_atom_site_fract_y
_atom_site_fract_z
_atom_site_U_iso_or_equiv
_atom_site_adp_type
_atom_site_calc_flag
_atom_site_refinement_flags
_atom_site_occupancy
S S1 0.5000 0.24338(5) 0.2500 0.0248(2) Uani d S 1
O O3 0.41241(12) 0.33107(12) 0.17777(11) 0.0458(4) Uani d . 1
O O2 0.45510(13) 0.16122(14) 0.33449(12) 0.0472(4) Uani d . 1
O O1 0.32972(10) 0.07703(11) 0.91973(10) 0.0354(3) Uani d . 1
N N1 0.35100(11) 0.30200(13) 0.92837(12) 0.0279(3) Uani d . 1
C C4 0.35629(12) 0.19500(15) 0.73986(13) 0.0244(3) Uani d . 1
N N3 0.38403(11) 0.18821(14) 0.55266(13) 0.0289(3) Uani d . 1
N N4 0.38369(11) 0.32129(13) 0.57759(12) 0.0290(3) Uani d . 1
N N2 0.36693(11) 0.43601(13) 0.76273(12) 0.0281(3) Uani d . 1
C C1 0.34391(12) 0.17773(15) 0.86560(14) 0.0254(3) Uani d . 1
C C3 0.36700(12) 0.32242(14) 0.69190(14) 0.0245(3) Uani d . 1
C C5 0.36919(13) 0.11072(16) 0.64455(14) 0.0275(3) Uani d . 1
C C2 0.36240(13) 0.41996(16) 0.87928(14) 0.0287(4) Uani d . 1
H H2 0.3674(16) 0.4935(19) 0.9297(18) 0.033(5) Uiso d . 1
H H4 0.3710(16) 0.018(2) 0.6442(18) 0.036(5) Uiso d . 1
H H3 0.3781(18) 0.522(2) 0.735(2) 0.049(6) Uiso d . 1
H H5 0.3967(18) 0.168(2) 0.485(2) 0.045(6) Uiso d . 1
H H1 0.3606(18) 0.299(2) 1.012(2) 0.044(5) Uiso d . 1

loop_
_atom_site_aniso_label
_atom_site_aniso_U_11
_atom_site_aniso_U_22
_atom_site_aniso_U_33
_atom_site_aniso_U_12
_atom_site_aniso_U_13
_atom_site_aniso_U_23
S1 0.0361(3) 0.0221(3) 0.0175(3) 0.000 0.0085(2) 0.000
O3 0.0595(8) 0.0395(7) 0.0306(6) 0.0168(6) -0.0078(6) -0.0102(5)
O2 0.0712(9) 0.0445(8) 0.0339(7) -0.0155(7) 0.0293(7) -0.0026(6)
O1 0.0502(7) 0.0289(6) 0.0290(6) -0.0007(5) 0.0131(5) 0.0064(5)
N1 0.0360(7) 0.0293(7) 0.0196(7) 0.0007(5) 0.0085(5) -0.0018(5)
C4 0.0280(7) 0.0244(8) 0.0212(7) -0.0003(5) 0.0063(6) -0.0002(5)
N3 0.0348(7) 0.0323(8) 0.0208(6) 0.0000(5) 0.0088(5) -0.0051(5)
N4 0.0354(7) 0.0306(7) 0.0220(7) 0.0002(5) 0.0081(5) 0.0016(5)
N2 0.0372(7) 0.0218(7) 0.0256(7) 0.0006(5) 0.0075(5) 0.0001(5)
C1 0.0268(7) 0.0279(8) 0.0220(7) 0.0008(6) 0.0065(6) -0.0001(5)
C3 0.0267(7) 0.0259(8) 0.0209(7) 0.0008(5) 0.0051(6) -0.0011(5)
C5 0.0320(8) 0.0264(8) 0.0246(7) -0.0005(6) 0.0071(6) -0.0044(6)
C2 0.0333(8) 0.0273(8) 0.0251(7) 0.0017(6) 0.0056(6) -0.0052(6)

loop_
_atom_type_symbol
_atom_type_description
_atom_type_scat_dispersion_real
_atom_type_scat_dispersion_imag
_atom_type_scat_source
C C 0.0033 0.0016 'International Tables Vol C Tables 4.2.6.8 and 6.1.1.4'
H H 0.0000 0.0000 'International Tables Vol C Tables 4.2.6.8 and 6.1.1.4'
N N 0.0061 0.0033 'International Tables Vol C Tables 4.2.6.8 and 6.1.1.4'
O O 0.0106 0.0060 'International Tables Vol C Tables 4.2.6.8 and 6.1.1.4'
S S 0.1246 0.1234 'International Tables Vol C Tables 4.2.6.8 and 6.1.1.4'

loop_
_geom_angle_atom_site_label_1
_geom_angle_atom_site_label_2
_geom_angle_atom_site_label_3
_geom_angle_site_symmetry_1
_geom_angle_site_symmetry_3
_geom_angle
O2 S1 O2 2_655 . 110.23(11)
O2 S1 O3 2_655 . 109.07(8)
O2 S1 O3 . . 110.57(9)
O2 S1 O3 2_655 2_655 110.57(9)
O2 S1 O3 . 2_655 109.07(8)
O3 S1 O3 . 2_655 107.30(11)
C2 N1 C1 . . 125.94(13)
C2 N1 H1 . . 116.4(14)
C1 N1 H1 . . 116.7(14)
C5 C4 C3 . . 103.56(13)
C5 C4 C1 . . 135.43(14)
C3 C4 C1 . . 120.84(13)
C5 N3 N4 . . 114.47(13)
C5 N3 H5 . . 129.3(15)
N4 N3 H5 . . 116.1(15)
C3 N4 N3 . . 102.07(12)
C2 N2 C3 . . 117.38(13)
C2 N2 H3 . . 118.7(13)
C3 N2 H3 . . 123.5(13)
O1 C1 N1 . . 119.61(14)
O1 C1 C4 . . 129.47(14)
N1 C1 C4 . . 110.91(13)
N4 C3 N2 . . 124.51(14)
N4 C3 C4 . . 113.56(13)
N2 C3 C4 . . 121.80(13)
N3 C5 C4 . . 106.34(14)
N3 C5 H4 . . 125.2(12)
C4 C5 H4 . . 128.4(12)
N2 C2 N1 . . 122.93(14)
N2 C2 H2 . . 119.1(12)
N1 C2 H2 . . 118.0(12)

loop_
_geom_bond_atom_site_label_1
_geom_bond_atom_site_label_2
_geom_bond_site_symmetry_2
_geom_bond_distance
S1 O2 2_655 1.4442(12)
S1 O2 . 1.4443(12)
S1 O3 . 1.4873(13)
S1 O3 2_655 1.4873(13)
O1 C1 . 1.2081(18)
N1 C2 . 1.324(2)
N1 C1 . 1.423(2)
N1 H1 . 0.91(2)
C4 C5 . 1.388(2)
C4 C3 . 1.404(2)
C4 C1 . 1.442(2)
N3 C5 . 1.324(2)
N3 N4 . 1.366(2)
N3 H5 . 0.82(2)
N4 C3 . 1.324(2)
N2 C2 . 1.313(2)
N2 C3 . 1.3851(19)
N2 H3 . 0.94(2)
C5 H4 . 0.94(2)
C2 H2 . 0.92(2)

loop_
_geom_hbond_atom_site_label_D
_geom_hbond_atom_site_label_H
_geom_hbond_atom_site_label_A
_geom_hbond_site_symmetry_A
_geom_hbond_distance_DH
_geom_hbond_distance_HA
_geom_hbond_distance_DA
_geom_hbond_angle_DHA
_geom_hbond_publ_flag
N2 H3 O3 6_566 0.936(10) 1.698(14) 2.628(2) 173(3) y
N3 H5 O2 . 0.819(10) 1.957(18) 2.753(3) 164(3) y
N1 H1 O3 1_556 0.906(10) 1.838(13) 2.716(3) 163(3) y
